data_4502997
loop_
_publ_author_name
'Cin\<ci\'c, Dominik'
'Brekalo, Ivana'
'Kaitner, Branko'

_publ_section_title
;
 Solvent-Free Polymorphism Control in a Covalent Mechanochemical Reaction
;
_journal_issue 1
_journal_name_full 'Crystal Growth &amp; Design'
_journal_page_first 44
_journal_paper_doi 10.1021/cg2013705
_journal_volume 12
_journal_year 2012
_chemical_formula_moiety 'C18 H12 N2 O'
_chemical_formula_sum 'C18 H12 N2 O'
_chemical_formula_weight 272.30
_chemical_name_systematic
;
N-(2-cyanophenyl)-2-hydroxy-1-naphthaldimine
;
_space_group_IT_number 14
_symmetry_cell_setting monoclinic
_symmetry_space_group_name_Hall '-P 2yn'
_symmetry_space_group_name_H-M 'P 1 21/n 1'
_atom_sites_solution_hydrogens geom
_atom_sites_solution_primary direct
_atom_sites_solution_secondary difmap
_cell_angle_alpha 90.00
_cell_angle_beta 96.223(14)
_cell_angle_gamma 90.00
_cell_formula_units_Z 4
_cell_length_a 4.9647(8)
_cell_length_b 18.738(3)
_cell_length_c 15.175(2)
_cell_measurement_temperature 293(2)
_cell_volume 1403.4(4)
_computing_structure_refinement 'SHELXL-97 (Sheldrick, 1997)'
_diffrn_ambient_temperature 293(2)
_diffrn_measured_fraction_theta_full 0.996
_diffrn_measured_fraction_theta_max 0.996
_diffrn_radiation_monochromator graphite
_diffrn_radiation_source 'fine-focus sealed tube'
_diffrn_radiation_type MoK\a
_diffrn_radiation_wavelength 0.71073
_diffrn_reflns_av_R_equivalents 0.0681
_diffrn_reflns_av_sigmaI/netI 0.0944
_diffrn_reflns_limit_h_max 5
_diffrn_reflns_limit_h_min -5
_diffrn_reflns_limit_k_max 22
_diffrn_reflns_limit_k_min -22
_diffrn_reflns_limit_l_max 18
_diffrn_reflns_limit_l_min -18
_diffrn_reflns_number 9145
_diffrn_reflns_theta_full 25.00
_diffrn_reflns_theta_max 25.00
_diffrn_reflns_theta_min 4.20
_exptl_absorpt_coefficient_mu 0.082
_exptl_absorpt_correction_type none
_exptl_crystal_density_diffrn 1.289
_exptl_crystal_density_method 'not measured'
_exptl_crystal_F_000 568
_exptl_crystal_size_max 0.65
_exptl_crystal_size_mid 0.21
_exptl_crystal_size_min 0.02
_refine_diff_density_max 0.231
_refine_diff_density_min -0.108
_refine_diff_density_rms 0.031
_refine_ls_extinction_method none
_refine_ls_goodness_of_fit_ref 0.958
_refine_ls_hydrogen_treatment constr
_refine_ls_matrix_type full
_refine_ls_number_parameters 190
_refine_ls_number_reflns 2450
_refine_ls_number_restraints 0
_refine_ls_restrained_S_all 0.958
_refine_ls_R_factor_all 0.1775
_refine_ls_R_factor_gt 0.0683
_refine_ls_shift/su_max 0.000
_refine_ls_shift/su_mean 0.000
_refine_ls_structure_factor_coef Fsqd
_refine_ls_weighting_details 'calc w=1/[\s^2^(Fo^2^)+(0.0607P)^2^+0.0000P] where P=(Fo^2^+2Fc^2^)/3'
_refine_ls_weighting_scheme calc
_refine_ls_wR_factor_gt 0.1238
_refine_ls_wR_factor_ref 0.1558
_reflns_number_gt 1111
_reflns_number_total 2450
_reflns_threshold_expression >2sigma(I)
_cod_data_source_file cg2013705_si_001.cif
_cod_data_source_block 04_Form_IV
_cod_original_sg_symbol_H-M 'P 21/n'
_cod_database_code 4502997

loop_
_symmetry_equiv_pos_as_xyz
'x, y, z'
'-x+1/2, y+1/2, -z+1/2'
'-x, -y, -z'
'x-1/2, -y-1/2, z-1/2'

loop_
_atom_site_label
_atom_site_type_symbol
_atom_site_fract_x
_atom_site_fract_y
_atom_site_fract_z
_atom_site_U_iso_or_equiv
_atom_site_adp_type
_atom_site_occupancy
_atom_site_symmetry_multiplicity
_atom_site_calc_flag
_atom_site_refinement_flags
O1 O 0.4824(6) 0.17081(16) 0.43516(16) 0.0912(10) Uani 1 1 d .
H1 H 0.5766 0.1965 0.4072 0.137 Uiso 1 1 calc R
N1 N 0.6691(5) 0.22380(16) 0.30135(16) 0.0521(8) Uani 1 1 d .
N2 N 0.9568(7) 0.2974(2) 0.4957(2) 0.1004(13) Uani 1 1 d .
C1 C 0.3141(6) 0.13744(19) 0.2863(2) 0.0507(9) Uani 1 1 d .
C2 C 0.3162(8) 0.1323(2) 0.3787(3) 0.0755(12) Uani 1 1 d .
C3 C 0.1322(10) 0.0847(3) 0.4166(3) 0.0954(15) Uani 1 1 d .
H3 H 0.1330 0.0817 0.4778 0.115 Uiso 1 1 calc R
C4 C -0.0387(9) 0.0451(2) 0.3639(3) 0.0867(14) Uani 1 1 d .
H4 H -0.1549 0.0143 0.3893 0.104 Uiso 1 1 calc R
C5 C -0.0509(7) 0.0481(2) 0.2706(3) 0.0642(10) Uani 1 1 d .
C6 C -0.2408(9) 0.0076(2) 0.2173(4) 0.0840(13) Uani 1 1 d .
H6 H -0.3559 -0.0227 0.2440 0.101 Uiso 1 1 calc R
C7 C -0.2614(8) 0.0114(2) 0.1281(4) 0.0868(13) Uani 1 1 d .
H7 H -0.3866 -0.0167 0.0938 0.104 Uiso 1 1 calc R
C8 C -0.0945(8) 0.0576(2) 0.0881(3) 0.0807(12) Uani 1 1 d .
H8 H -0.1101 0.0608 0.0266 0.097 Uiso 1 1 calc R
C9 C 0.0928(7) 0.0987(2) 0.1374(2) 0.0655(11) Uani 1 1 d .
H9 H 0.2027 0.1294 0.1091 0.079 Uiso 1 1 calc R
C10 C 0.1215(7) 0.09496(18) 0.2309(2) 0.0526(9) Uani 1 1 d .
C11 C 0.5004(6) 0.18415(18) 0.2515(2) 0.0493(9) Uani 1 1 d .
H11 H 0.5020 0.1865 0.1903 0.059 Uiso 1 1 calc R
C12 C 0.8543(6) 0.27021(18) 0.2673(2) 0.0467(8) Uani 1 1 d .
C13 C 1.0182(7) 0.30923(18) 0.3301(2) 0.0509(9) Uani 1 1 d .
C14 C 1.2128(7) 0.3556(2) 0.3038(2) 0.0635(10) Uani 1 1 d .
H14 H 1.3221 0.3813 0.3462 0.076 Uiso 1 1 calc R
C15 C 1.2447(7) 0.3638(2) 0.2157(3) 0.0670(10) Uani 1 1 d .
H15 H 1.3753 0.3947 0.1983 0.080 Uiso 1 1 calc R
C16 C 1.0828(7) 0.3260(2) 0.1540(2) 0.0654(11) Uani 1 1 d .
H16 H 1.1034 0.3316 0.0942 0.078 Uiso 1 1 calc R
C17 C 0.8888(7) 0.27946(19) 0.1788(2) 0.0582(10) Uani 1 1 d .
H17 H 0.7806 0.2542 0.1357 0.070 Uiso 1 1 calc R
C18 C 0.9854(7) 0.3024(2) 0.4224(3) 0.0667(11) Uani 1 1 d .

loop_
_atom_site_aniso_label
_atom_site_aniso_U_11
_atom_site_aniso_U_22
_atom_site_aniso_U_33
_atom_site_aniso_U_23
_atom_site_aniso_U_13
_atom_site_aniso_U_12
O1 0.121(2) 0.104(2) 0.0479(15) -0.0003(15) 0.0082(16) -0.0236(19)
N1 0.0624(18) 0.049(2) 0.0438(16) -0.0045(15) 0.0000(14) 0.0024(16)
N2 0.121(3) 0.117(4) 0.063(2) -0.021(2) 0.011(2) -0.001(2)
C1 0.057(2) 0.048(2) 0.048(2) 0.0081(19) 0.0119(17) 0.0061(19)
C2 0.087(3) 0.067(3) 0.073(3) 0.014(3) 0.014(2) 0.004(2)
C3 0.114(4) 0.098(4) 0.078(3) 0.024(3) 0.026(3) -0.004(3)
C4 0.096(4) 0.066(3) 0.103(4) 0.022(3) 0.031(3) -0.006(3)
C5 0.067(3) 0.043(3) 0.083(3) 0.007(2) 0.009(2) 0.002(2)
C6 0.071(3) 0.055(3) 0.128(4) 0.012(3) 0.016(3) 0.006(2)
C7 0.073(3) 0.056(3) 0.128(4) -0.009(3) -0.005(3) -0.007(2)
C8 0.083(3) 0.073(3) 0.082(3) -0.005(3) -0.011(2) -0.007(3)
C9 0.071(3) 0.057(3) 0.067(3) 0.003(2) 0.003(2) -0.002(2)
C10 0.054(2) 0.039(2) 0.065(2) 0.005(2) 0.0080(19) 0.0092(18)
C11 0.057(2) 0.051(2) 0.0405(17) 0.0001(18) 0.0060(17) 0.0112(19)
C12 0.054(2) 0.040(2) 0.047(2) -0.0035(18) 0.0053(17) 0.0049(18)
C13 0.060(2) 0.042(2) 0.052(2) -0.0029(18) 0.0075(18) 0.0082(18)
C14 0.066(2) 0.055(3) 0.067(3) -0.018(2) -0.0014(19) 0.007(2)
C15 0.075(3) 0.052(3) 0.074(3) -0.001(2) 0.009(2) 0.001(2)
C16 0.082(3) 0.063(3) 0.052(2) 0.008(2) 0.015(2) 0.003(2)
C17 0.073(2) 0.057(3) 0.044(2) -0.0026(18) 0.0023(18) -0.003(2)
C18 0.081(3) 0.063(3) 0.054(2) -0.018(2) -0.002(2) 0.005(2)

loop_
_atom_type_symbol
_atom_type_description
_atom_type_scat_dispersion_real
_atom_type_scat_dispersion_imag
_atom_type_scat_source
C C 0.0033 0.0016 'International Tables Vol C Tables 4.2.6.8 and 6.1.1.4'
H H 0.0000 0.0000 'International Tables Vol C Tables 4.2.6.8 and 6.1.1.4'
N N 0.0061 0.0033 'International Tables Vol C Tables 4.2.6.8 and 6.1.1.4'
O O 0.0106 0.0060 'International Tables Vol C Tables 4.2.6.8 and 6.1.1.4'

loop_
_geom_angle_atom_site_label_1
_geom_angle_atom_site_label_2
_geom_angle_atom_site_label_3
_geom_angle
C11 N1 C12 123.1(3)
C2 C1 C11 118.8(3)
C2 C1 C10 118.4(3)
C11 C1 C10 122.8(3)
O1 C2 C1 122.7(4)
O1 C2 C3 117.0(4)
C1 C2 C3 120.3(4)
C4 C3 C2 119.8(4)
C3 C4 C5 122.5(4)
C6 C5 C10 119.6(4)
C6 C5 C4 120.8(4)
C10 C5 C4 119.5(4)
C7 C6 C5 121.7(4)
C6 C7 C8 119.3(4)
C9 C8 C7 121.1(4)
C8 C9 C10 120.8(4)
C5 C10 C9 117.5(4)
C5 C10 C1 119.4(3)
C9 C10 C1 123.1(3)
N1 C11 C1 122.8(3)
C17 C12 C13 118.3(3)
C17 C12 N1 126.2(3)
C13 C12 N1 115.5(3)
C14 C13 C12 120.3(3)
C14 C13 C18 119.5(3)
C12 C13 C18 120.2(3)
C15 C14 C13 120.4(3)
C16 C15 C14 119.3(4)
C15 C16 C17 121.1(3)
C16 C17 C12 120.5(3)
N2 C18 C13 179.2(5)

loop_
_geom_bond_atom_site_label_1
_geom_bond_atom_site_label_2
_geom_bond_distance
O1 C2 1.335(4)
N1 C11 1.299(4)
N1 C12 1.404(4)
N2 C18 1.141(4)
C1 C2 1.404(5)
C1 C11 1.417(4)
C1 C10 1.443(4)
C2 C3 1.440(5)
C3 C4 1.328(6)
C4 C5 1.410(5)
C5 C6 1.398(5)
C5 C10 1.406(5)
C6 C7 1.348(6)
C7 C8 1.383(5)
C8 C9 1.366(5)
C9 C10 1.412(5)
C12 C17 1.383(4)
C12 C13 1.392(4)
C13 C14 1.390(4)
C13 C18 1.432(5)
C14 C15 1.371(4)
C15 C16 1.365(5)
C16 C17 1.381(4)

loop_
_cod_related_entry_id
_cod_related_entry_database
_cod_related_entry_code
1 ChemSpider 12548092
